data_7017964
loop_
_publ_author_name
'Hou, Xiaohua'
'Cai, Zhengguo'
'Chen, Xia'
'Wang, Lin'
'Redshaw, Carl'
'Sun, Wen-Hua'

_publ_section_title
;
 N-(5,6,7-Trihydroquinolin-8-ylidene)-2-benzhydrylbenzenaminonickel halide
 complexes: synthesis, characterization and catalytic behavior towards
 ethylene polymerization.
;
_journal_issue 5
_journal_name_full 'Dalton transactions (Cambridge, England : 2003)'
_journal_page_first 1617
_journal_page_last 1623
_journal_paper_doi 10.1039/c1dt11766a
_journal_volume 41
_journal_year 2012
_chemical_formula_sum 'C62 H64 Cl4 N4 Ni2 O2'
_chemical_formula_weight 1156.39
_chemical_name_systematic
;
?
;
_space_group_IT_number 14
_symmetry_cell_setting monoclinic
_symmetry_space_group_name_Hall '-P 2yn'
_symmetry_space_group_name_H-M 'P 1 21/n 1'
_atom_sites_solution_hydrogens geom
_atom_sites_solution_primary direct
_atom_sites_solution_secondary difmap
_audit_creation_method SHELXL-97
_cell_angle_alpha 90.00
_cell_angle_beta 103.64(3)
_cell_angle_gamma 90.00
_cell_formula_units_Z 2
_cell_length_a 14.895(3)
_cell_length_b 15.229(3)
_cell_length_c 15.550(3)
_cell_measurement_reflns_used 7623
_cell_measurement_temperature 173(2)
_cell_measurement_theta_max 25.35
_cell_measurement_theta_min 1.70
_cell_volume 3427.8(12)
_computing_cell_refinement 'CrystalClear (Rigaku Inc., 2007)'
_computing_data_collection 'CrystalClear (Rigaku Inc., 2007)'
_computing_data_reduction 'CrystalClear (Rigaku Inc., 2007)'
_computing_molecular_graphics 'XP in Siemens SHELXTL (Sheldrick, 1994)'
_computing_publication_material 'SHELX97 (Sheldrick, 1997)'
_computing_structure_refinement 'SHELXL-97 (Sheldrick, 1997)'
_computing_structure_solution 'SHELXS-97 (Sheldrick, 1990)'
_diffrn_ambient_temperature 173(2)
_diffrn_measured_fraction_theta_full 0.998
_diffrn_measured_fraction_theta_max 0.998
_diffrn_measurement_device_type 'Bruker P4'
_diffrn_measurement_method '\w scans'
_diffrn_radiation_monochromator graphite
_diffrn_radiation_source 'fine-focus sealed tube'
_diffrn_radiation_type MoK\a
_diffrn_radiation_wavelength 0.71073
_diffrn_reflns_av_R_equivalents 0.0526
_diffrn_reflns_av_sigmaI/netI 0.0440
_diffrn_reflns_limit_h_max 17
_diffrn_reflns_limit_h_min -16
_diffrn_reflns_limit_k_max 18
_diffrn_reflns_limit_k_min -18
_diffrn_reflns_limit_l_max 16
_diffrn_reflns_limit_l_min -18
_diffrn_reflns_number 25336
_diffrn_reflns_theta_full 25.35
_diffrn_reflns_theta_max 25.35
_diffrn_reflns_theta_min 1.70
_diffrn_standards_decay_% none
_diffrn_standards_interval_count none
_diffrn_standards_interval_time none
_diffrn_standards_number none
_exptl_absorpt_coefficient_mu 0.744
_exptl_absorpt_correction_T_max 0.8562
_exptl_absorpt_correction_T_min 0.7835
_exptl_absorpt_correction_type empirical
_exptl_absorpt_process_details 'CrystalClear (Rigaku Inc., 2007)'
_exptl_crystal_colour yellow
_exptl_crystal_density_diffrn 1.120
_exptl_crystal_density_method 'not measured'
_exptl_crystal_description block
_exptl_crystal_F_000 1208
_exptl_crystal_size_max 0.30
_exptl_crystal_size_mid 0.26
_exptl_crystal_size_min 0.19
_platon_squeeze_details ' ?'
_refine_diff_density_max 0.571
_refine_diff_density_min -0.543
_refine_diff_density_rms 0.173
_refine_ls_extinction_method none
_refine_ls_goodness_of_fit_ref 1.147
_refine_ls_hydrogen_treatment constr
_refine_ls_matrix_type full
_refine_ls_number_parameters 335
_refine_ls_number_reflns 6266
_refine_ls_number_restraints 0
_refine_ls_restrained_S_all 1.147
_refine_ls_R_factor_gt 0.0641
_refine_ls_shift/su_max 0.001
_refine_ls_shift/su_mean 0.000
_refine_ls_structure_factor_coef Fsqd
_refine_ls_weighting_details 'calc w=1/[\s^2^(Fo^2^)+(0.0934P)^2^+4.5384P] where P=(Fo^2^+2Fc^2^)/3'
_refine_ls_weighting_scheme calc
_refine_ls_wR_factor_gt 0.1859
_refine_ls_wR_factor_ref 0.1924
_reflns_number_gt 5370
_reflns_number_total 6266
_reflns_threshold_expression >2sigma(I)
_cod_data_source_file c1dt11766a.txt
_cod_data_source_block Ni2
_cod_depositor_comments
;
The following automatic conversions were performed:
'__computing_data_collection' tag replaced with
'_computing_data_collection'.

Automatic conversion script
Id: cif_correct_tags 1440 2010-10-19 06:21:57Z saulius 

The following automatic conversions were performed:

'_symmetry_cell_setting' value 'Monoclinic' changed to 'monoclinic'
according to /home/saulius/struct/CIF-dictionaries/cif_core.dic
dictionary named 'cif_core.dic' version 2.4.1 from 2010-06-29.

Automatic conversion script
Id: cif_fix_values 1715 2011-07-08 13:25:40Z adriana 
;
_cod_original_cell_volume 3427.6(12)
_cod_original_sg_symbol_H-M P2(1)/n
_cod_database_code 7017964
_refine_ls_r_factor_ref 0.0723

loop_
_symmetry_equiv_pos_as_xyz
'x, y, z'
'-x+1/2, y+1/2, -z+1/2'
'-x, -y, -z'
'x-1/2, -y-1/2, z-1/2'

loop_
_atom_site_label
_atom_site_type_symbol
_atom_site_fract_x
_atom_site_fract_y
_atom_site_fract_z
_atom_site_U_iso_or_equiv
_atom_site_adp_type
_atom_site_occupancy
_atom_site_symmetry_multiplicity
_atom_site_calc_flag
_atom_site_refinement_flags
Ni1 Ni 0.61633(3) 0.00604(3) 0.04545(3) 0.03038(19) Uani 1 1 d .
Cl2 Cl 0.47491(7) 0.06107(6) 0.08417(6) 0.0336(2) Uani 1 1 d .
Cl1 Cl 0.60834(7) -0.12349(7) 0.13425(7) 0.0378(3) Uani 1 1 d .
N2 N 0.7463(2) -0.0155(2) 0.0136(2) 0.0301(7) Uani 1 1 d .
N1 N 0.7056(2) 0.0620(2) 0.1526(2) 0.0343(7) Uani 1 1 d .
C5 C 0.7968(3) 0.0576(3) 0.1510(3) 0.0347(9) Uani 1 1 d .
C9 C 0.8164(3) 0.0167(3) 0.0709(3) 0.0334(9) Uani 1 1 d .
C15 C 0.7601(3) -0.1446(2) -0.0768(2) 0.0287(8) Uani 1 1 d .
C19 C 0.8519(3) -0.2074(3) 0.0666(3) 0.0317(8) Uani 1 1 d .
C13 C 0.7749(3) -0.1272(3) -0.2284(3) 0.0319(8) Uani 1 1 d .
C12 C 0.7760(3) -0.0363(3) -0.2163(3) 0.0325(9) Uani 1 1 d .
H12A H 0.7813 0.0006 -0.2641 0.039 Uiso 1 1 calc R
C1 C 0.6847(3) 0.0955(3) 0.2242(3) 0.0445(11) Uani 1 1 d .
H1A H 0.6214 0.0987 0.2259 0.053 Uiso 1 1 calc R
C11 C 0.7697(3) 0.0023(2) -0.1365(3) 0.0317(9) Uani 1 1 d .
C14 C 0.7671(3) -0.1793(3) -0.1587(3) 0.0320(8) Uani 1 1 d .
H14A H 0.7663 -0.2413 -0.1661 0.038 Uiso 1 1 calc R
C16 C 0.7713(3) 0.1008(3) -0.1282(3) 0.0416(10) Uani 1 1 d .
H16A H 0.7665 0.1173 -0.0686 0.062 Uiso 1 1 calc R
H16B H 0.7192 0.1258 -0.1719 0.062 Uiso 1 1 calc R
H16C H 0.8294 0.1234 -0.1388 0.062 Uiso 1 1 calc R
C30 C 0.6172(3) -0.3010(3) -0.0372(3) 0.0444(10) Uani 1 1 d .
H30A H 0.5806 -0.2507 -0.0337 0.053 Uiso 1 1 calc R
C18 C 0.7567(3) -0.2023(3) 0.0019(3) 0.0328(8) Uani 1 1 d .
H18A H 0.7151 -0.1717 0.0343 0.039 Uiso 1 1 calc R
C4 C 0.8665(3) 0.0880(3) 0.2193(3) 0.0416(10) Uani 1 1 d .
C8 C 0.9147(3) 0.0148(3) 0.0653(3) 0.0385(9) Uani 1 1 d .
H8A H 0.9173 0.0185 0.0024 0.046 Uiso 1 1 calc R
H8B H 0.9424 -0.0420 0.0888 0.046 Uiso 1 1 calc R
C17 C 0.7806(3) -0.1658(3) -0.3154(3) 0.0421(10) Uani 1 1 d .
H17A H 0.7787 -0.2300 -0.3119 0.063 Uiso 1 1 calc R
H17B H 0.8385 -0.1476 -0.3296 0.063 Uiso 1 1 calc R
H17C H 0.7283 -0.1452 -0.3617 0.063 Uiso 1 1 calc R
C6 C 0.9654(3) 0.0860(4) 0.2128(3) 0.0532(12) Uani 1 1 d .
H6A H 0.9953 0.0317 0.2409 0.064 Uiso 1 1 calc R
H6B H 0.9988 0.1369 0.2448 0.064 Uiso 1 1 calc R
C25 C 0.7146(3) -0.2923(3) -0.0227(2) 0.0331(9) Uani 1 1 d .
C24 C 0.9316(3) -0.2269(3) 0.0379(3) 0.0431(10) Uani 1 1 d .
H24A H 0.9281 -0.2353 -0.0233 0.052 Uiso 1 1 calc R
C21 C 0.9433(4) -0.2004(4) 0.2172(3) 0.0595(14) Uani 1 1 d .
H21A H 0.9473 -0.1904 0.2783 0.071 Uiso 1 1 calc R
C7 C 0.9714(3) 0.0888(3) 0.1160(3) 0.0508(12) Uani 1 1 d .
H7A H 0.9479 0.1459 0.0895 0.061 Uiso 1 1 calc R
H7B H 1.0367 0.0829 0.1125 0.061 Uiso 1 1 calc R
C29 C 0.5754(4) -0.3815(3) -0.0563(4) 0.0543(13) Uani 1 1 d .
H29A H 0.5101 -0.3862 -0.0670 0.065 Uiso 1 1 calc R
C23 C 1.0153(3) -0.2341(3) 0.0984(4) 0.0512(12) Uani 1 1 d .
H23A H 1.0690 -0.2474 0.0780 0.061 Uiso 1 1 calc R
C27 C 0.7229(4) -0.4494(3) -0.0494(3) 0.0515(12) Uani 1 1 d .
H27A H 0.7588 -0.4995 -0.0556 0.062 Uiso 1 1 calc R
C28 C 0.6282(4) -0.4560(3) -0.0600(3) 0.0538(13) Uani 1 1 d .
H28A H 0.5992 -0.5118 -0.0699 0.065 Uiso 1 1 calc R
C3 C 0.8407(3) 0.1232(3) 0.2939(3) 0.0480(11) Uani 1 1 d .
H3A H 0.8865 0.1451 0.3424 0.058 Uiso 1 1 calc R
C2 C 0.7496(4) 0.1258(3) 0.2962(3) 0.0490(12) Uani 1 1 d .
H2A H 0.7314 0.1481 0.3466 0.059 Uiso 1 1 calc R
C20 C 0.8591(3) -0.1934(3) 0.1566(3) 0.0444(10) Uani 1 1 d .
H20A H 0.8055 -0.1788 0.1766 0.053 Uiso 1 1 calc R
C22 C 1.0232(4) -0.2226(4) 0.1879(4) 0.0576(13) Uani 1 1 d .
H22A H 1.0811 -0.2294 0.2289 0.069 Uiso 1 1 calc R
C10 C 0.7597(3) -0.0533(3) -0.0671(2) 0.0291(8) Uani 1 1 d .
C26 C 0.7641(3) -0.3675(3) -0.0293(3) 0.0393(10) Uani 1 1 d .
H26A H 0.8294 -0.3633 -0.0196 0.047 Uiso 1 1 calc R
O1 O 0.6003(2) 0.12107(19) -0.0355(2) 0.0386(7) Uani 1 1 d .
H93 H 0.5388 0.1144 -0.0572 0.10(3) Uiso 1 1 d R
C31 C 0.6155(4) 0.2061(3) 0.0028(4) 0.0536(12) Uani 1 1 d .
H31A H 0.6043 0.2504 -0.0442 0.080 Uiso 1 1 calc R
H31B H 0.6795 0.2106 0.0374 0.080 Uiso 1 1 calc R
H31C H 0.5733 0.2157 0.0416 0.080 Uiso 1 1 calc R

loop_
_atom_site_aniso_label
_atom_site_aniso_U_11
_atom_site_aniso_U_22
_atom_site_aniso_U_33
_atom_site_aniso_U_23
_atom_site_aniso_U_13
_atom_site_aniso_U_12
Ni1 0.0296(3) 0.0326(3) 0.0300(3) -0.00320(19) 0.0093(2) -0.00074(19)
Cl2 0.0331(5) 0.0365(5) 0.0328(5) -0.0043(4) 0.0109(4) -0.0009(4)
Cl1 0.0393(6) 0.0411(6) 0.0345(5) 0.0021(4) 0.0119(4) 0.0032(4)
N2 0.0309(17) 0.0299(16) 0.0302(17) -0.0031(13) 0.0083(14) 0.0008(13)
N1 0.0350(18) 0.0383(18) 0.0324(18) -0.0055(14) 0.0134(14) -0.0004(14)
C5 0.038(2) 0.037(2) 0.031(2) -0.0046(17) 0.0110(17) -0.0033(17)
C9 0.037(2) 0.0313(19) 0.032(2) -0.0022(16) 0.0092(17) -0.0010(16)
C15 0.031(2) 0.0290(19) 0.0261(18) -0.0002(15) 0.0066(15) 0.0015(15)
C19 0.034(2) 0.0319(19) 0.0288(19) 0.0021(15) 0.0068(16) -0.0006(16)
C13 0.031(2) 0.036(2) 0.028(2) -0.0008(16) 0.0058(16) -0.0010(16)
C12 0.037(2) 0.0286(19) 0.033(2) 0.0050(16) 0.0092(17) -0.0008(16)
C1 0.047(3) 0.051(3) 0.036(2) -0.010(2) 0.012(2) 0.003(2)
C11 0.032(2) 0.032(2) 0.032(2) 0.0003(15) 0.0092(17) 0.0012(15)
C14 0.034(2) 0.031(2) 0.031(2) -0.0039(16) 0.0070(16) -0.0006(16)
C16 0.054(3) 0.034(2) 0.043(2) -0.0004(18) 0.023(2) -0.0020(19)
C30 0.042(2) 0.043(2) 0.048(3) 0.001(2) 0.011(2) -0.0005(19)
C18 0.039(2) 0.031(2) 0.031(2) 0.0015(16) 0.0136(17) 0.0028(16)
C4 0.041(2) 0.046(2) 0.037(2) -0.0048(19) 0.0055(19) -0.0014(19)
C8 0.035(2) 0.040(2) 0.040(2) -0.0049(18) 0.0090(18) -0.0001(17)
C17 0.056(3) 0.037(2) 0.035(2) -0.0054(18) 0.016(2) -0.0039(19)
C6 0.044(3) 0.068(3) 0.044(3) -0.011(2) 0.003(2) -0.006(2)
C25 0.045(2) 0.029(2) 0.0254(19) -0.0003(15) 0.0094(17) -0.0026(17)
C24 0.046(3) 0.040(2) 0.045(2) 0.0043(19) 0.014(2) 0.0023(19)
C21 0.061(3) 0.074(4) 0.039(3) 0.005(2) 0.005(2) -0.004(3)
C7 0.038(3) 0.056(3) 0.058(3) -0.009(2) 0.010(2) -0.003(2)
C29 0.050(3) 0.052(3) 0.057(3) 0.002(2) 0.006(2) -0.016(2)
C23 0.038(3) 0.054(3) 0.062(3) 0.008(2) 0.012(2) 0.002(2)
C27 0.070(3) 0.040(3) 0.043(3) -0.002(2) 0.010(2) -0.001(2)
C28 0.072(4) 0.039(2) 0.048(3) -0.003(2) 0.009(2) -0.013(2)
C3 0.046(3) 0.060(3) 0.037(2) -0.009(2) 0.007(2) -0.004(2)
C2 0.058(3) 0.055(3) 0.036(2) -0.009(2) 0.016(2) 0.000(2)
C20 0.045(3) 0.052(3) 0.035(2) 0.000(2) 0.0078(19) 0.002(2)
C22 0.047(3) 0.070(3) 0.049(3) 0.007(3) -0.001(2) -0.001(2)
C10 0.0274(19) 0.0316(19) 0.030(2) -0.0026(15) 0.0101(15) -0.0002(15)
C26 0.047(2) 0.038(2) 0.034(2) 0.0012(17) 0.0117(19) 0.0024(18)
O1 0.0379(17) 0.0379(16) 0.0419(17) 0.0000(12) 0.0131(13) -0.0009(12)
C31 0.057(3) 0.042(3) 0.065(3) -0.005(2) 0.020(2) -0.003(2)

loop_
_atom_type_symbol
_atom_type_description
_atom_type_scat_dispersion_real
_atom_type_scat_dispersion_imag
_atom_type_scat_source
C C 0.0033 0.0016 'International Tables Vol C Tables 4.2.6.8 and 6.1.1.4'
H H 0.0000 0.0000 'International Tables Vol C Tables 4.2.6.8 and 6.1.1.4'
N N 0.0061 0.0033 'International Tables Vol C Tables 4.2.6.8 and 6.1.1.4'
Cl Cl 0.1484 0.1585 'International Tables Vol C Tables 4.2.6.8 and 6.1.1.4'
Ni Ni 0.3393 1.1124 'International Tables Vol C Tables 4.2.6.8 and 6.1.1.4'
O O 0.0106 0.0060 'International Tables Vol C Tables 4.2.6.8 and 6.1.1.4'

loop_
_geom_angle_atom_site_label_1
_geom_angle_atom_site_label_2
_geom_angle_atom_site_label_3
_geom_angle
_geom_angle_site_symmetry_1
_geom_angle_site_symmetry_3
N1 Ni1 N2 78.66(13) . .
N1 Ni1 O1 95.66(13) . .
N2 Ni1 O1 88.33(12) . .
N1 Ni1 Cl2 174.69(10) . 3_655
N2 Ni1 Cl2 96.05(9) . 3_655
O1 Ni1 Cl2 83.74(9) . 3_655
N1 Ni1 Cl1 89.14(10) . .
N2 Ni1 Cl1 100.14(9) . .
O1 Ni1 Cl1 170.97(9) . .
Cl2 Ni1 Cl1 92.17(4) 3_655 .
N1 Ni1 Cl2 95.02(10) . .
N2 Ni1 Cl2 168.93(9) . .
O1 Ni1 Cl2 83.23(9) . .
Cl2 Ni1 Cl2 90.15(4) 3_655 .
Cl1 Ni1 Cl2 88.74(4) . .
Ni1 Cl2 Ni1 89.85(4) 3_655 .
C9 N2 C10 119.7(3) . .
C9 N2 Ni1 114.2(3) . .
C10 N2 Ni1 125.8(2) . .
C1 N1 C5 117.8(4) . .
C1 N1 Ni1 127.2(3) . .
C5 N1 Ni1 114.8(3) . .
N1 C5 C4 122.7(4) . .
N1 C5 C9 115.6(3) . .
C4 C5 C9 121.8(4) . .
N2 C9 C5 116.7(4) . .
N2 C9 C8 126.5(4) . .
C5 C9 C8 116.8(4) . .
C10 C15 C14 118.3(4) . .
C10 C15 C18 119.2(3) . .
C14 C15 C18 122.5(3) . .
C20 C19 C24 118.9(4) . .
C20 C19 C18 119.5(4) . .
C24 C19 C18 121.7(4) . .
C14 C13 C12 117.9(4) . .
C14 C13 C17 121.4(4) . .
C12 C13 C17 120.7(4) . .
C11 C12 C13 122.4(4) . .
C11 C12 H12A 118.8 . .
C13 C12 H12A 118.8 . .
N1 C1 C2 123.5(4) . .
N1 C1 H1A 118.2 . .
C2 C1 H1A 118.2 . .
C12 C11 C10 118.0(3) . .
C12 C11 C16 119.5(4) . .
C10 C11 C16 122.5(4) . .
C13 C14 C15 122.5(4) . .
C13 C14 H14A 118.8 . .
C15 C14 H14A 118.8 . .
C11 C16 H16A 109.5 . .
C11 C16 H16B 109.5 . .
H16A C16 H16B 109.5 . .
C11 C16 H16C 109.5 . .
H16A C16 H16C 109.5 . .
H16B C16 H16C 109.5 . .
C29 C30 C25 120.7(4) . .
C29 C30 H30A 119.6 . .
C25 C30 H30A 119.6 . .
C15 C18 C25 114.2(3) . .
C15 C18 C19 110.9(3) . .
C25 C18 C19 112.5(3) . .
C15 C18 H18A 106.2 . .
C25 C18 H18A 106.2 . .
C19 C18 H18A 106.2 . .
C5 C4 C3 117.3(4) . .
C5 C4 C6 120.9(4) . .
C3 C4 C6 121.8(4) . .
C9 C8 C7 113.0(4) . .
C9 C8 H8A 109.0 . .
C7 C8 H8A 109.0 . .
C9 C8 H8B 109.0 . .
C7 C8 H8B 109.0 . .
H8A C8 H8B 107.8 . .
C13 C17 H17A 109.5 . .
C13 C17 H17B 109.5 . .
H17A C17 H17B 109.5 . .
C13 C17 H17C 109.5 . .
H17A C17 H17C 109.5 . .
H17B C17 H17C 109.5 . .
C4 C6 C7 110.7(4) . .
C4 C6 H6A 109.5 . .
C7 C6 H6A 109.5 . .
C4 C6 H6B 109.5 . .
C7 C6 H6B 109.5 . .
H6A C6 H6B 108.1 . .
C26 C25 C30 117.1(4) . .
C26 C25 C18 124.9(4) . .
C30 C25 C18 118.1(4) . .
C23 C24 C19 120.0(4) . .
C23 C24 H24A 120.0 . .
C19 C24 H24A 120.0 . .
C20 C21 C22 119.7(5) . .
C20 C21 H21A 120.1 . .
C22 C21 H21A 120.1 . .
C8 C7 C6 109.6(4) . .
C8 C7 H7A 109.7 . .
C6 C7 H7A 109.7 . .
C8 C7 H7B 109.7 . .
C6 C7 H7B 109.7 . .
H7A C7 H7B 108.2 . .
C30 C29 C28 120.3(5) . .
C30 C29 H29A 119.9 . .
C28 C29 H29A 119.9 . .
C24 C23 C22 121.8(5) . .
C24 C23 H23A 119.1 . .
C22 C23 H23A 119.1 . .
C28 C27 C26 118.4(5) . .
C28 C27 H27A 120.8 . .
C26 C27 H27A 120.8 . .
C27 C28 C29 120.4(5) . .
C27 C28 H28A 119.8 . .
C29 C28 H28A 119.8 . .
C2 C3 C4 119.8(4) . .
C2 C3 H3A 120.1 . .
C4 C3 H3A 120.1 . .
C3 C2 C1 118.8(4) . .
C3 C2 H2A 120.6 . .
C1 C2 H2A 120.6 . .
C21 C20 C19 121.0(5) . .
C21 C20 H20A 119.5 . .
C19 C20 H20A 119.5 . .
C23 C22 C21 118.6(5) . .
C23 C22 H22A 120.7 . .
C21 C22 H22A 120.7 . .
C15 C10 C11 120.8(3) . .
C15 C10 N2 119.8(3) . .
C11 C10 N2 119.3(3) . .
C25 C26 C27 123.0(4) . .
C25 C26 H26A 118.5 . .
C27 C26 H26A 118.5 . .
C31 O1 Ni1 121.0(3) . .
C31 O1 H93 107.9 . .
Ni1 O1 H93 95.2 . .
O1 C31 H31A 109.5 . .
O1 C31 H31B 109.5 . .
H31A C31 H31B 109.5 . .
O1 C31 H31C 109.5 . .
H31A C31 H31C 109.5 . .
H31B C31 H31C 109.5 . .

loop_
_geom_bond_atom_site_label_1
_geom_bond_atom_site_label_2
_geom_bond_distance
_geom_bond_site_symmetry_2
Ni1 N1 2.056(3) .
Ni1 N2 2.134(3) .
Ni1 O1 2.137(3) .
Ni1 Cl2 2.3794(12) 3_655
Ni1 Cl1 2.4268(12) .
Ni1 Cl2 2.4696(12) .
Cl2 Ni1 2.3794(12) 3_655
N2 C9 1.300(5) .
N2 C10 1.436(5) .
N1 C1 1.327(5) .
N1 C5 1.366(5) .
C5 C4 1.380(6) .
C5 C9 1.481(6) .
C9 C8 1.487(6) .
C15 C10 1.399(5) .
C15 C14 1.406(5) .
C15 C18 1.516(5) .
C19 C20 1.394(6) .
C19 C24 1.395(6) .
C19 C18 1.535(6) .
C13 C14 1.369(6) .
C13 C12 1.396(6) .
C13 C17 1.496(6) .
C12 C11 1.396(6) .
C12 H12A 0.9500 .
C1 C2 1.374(7) .
C1 H1A 0.9500 .
C11 C10 1.407(5) .
C11 C16 1.506(6) .
C14 H14A 0.9500 .
C16 H16A 0.9800 .
C16 H16B 0.9800 .
C16 H16C 0.9800 .
C30 C29 1.375(7) .
C30 C25 1.420(6) .
C30 H30A 0.9500 .
C18 C25 1.518(5) .
C18 H18A 1.0000 .
C4 C3 1.411(6) .
C4 C6 1.500(7) .
C8 C7 1.514(6) .
C8 H8A 0.9900 .
C8 H8B 0.9900 .
C17 H17A 0.9800 .
C17 H17B 0.9800 .
C17 H17C 0.9800 .
C6 C7 1.529(7) .
C6 H6A 0.9900 .
C6 H6B 0.9900 .
C25 C26 1.380(6) .
C24 C23 1.378(7) .
C24 H24A 0.9500 .
C21 C20 1.383(7) .
C21 C22 1.412(8) .
C21 H21A 0.9500 .
C7 H7A 0.9900 .
C7 H7B 0.9900 .
C29 C28 1.390(8) .
C29 H29A 0.9500 .
C23 C22 1.380(7) .
C23 H23A 0.9500 .
C27 C28 1.383(8) .
C27 C26 1.393(7) .
C27 H27A 0.9500 .
C28 H28A 0.9500 .
C3 C2 1.366(7) .
C3 H3A 0.9500 .
C2 H2A 0.9500 .
C20 H20A 0.9500 .
C22 H22A 0.9500 .
C26 H26A 0.9500 .
O1 C31 1.420(6) .
O1 H93 0.9044 .
C31 H31A 0.9800 .
C31 H31B 0.9800 .
C31 H31C 0.9800 .

loop_
_geom_torsion_atom_site_label_1
_geom_torsion_atom_site_label_2
_geom_torsion_atom_site_label_3
_geom_torsion_atom_site_label_4
_geom_torsion
_geom_torsion_site_symmetry_1
_geom_torsion_site_symmetry_4
N1 Ni1 Cl2 Ni1 178.80(10) . 3_655
N2 Ni1 Cl2 Ni1 124.2(5) . 3_655
O1 Ni1 Cl2 Ni1 83.68(9) . 3_655
Cl2 Ni1 Cl2 Ni1 0.0 3_655 3_655
Cl1 Ni1 Cl2 Ni1 -92.17(4) . 3_655
N1 Ni1 N2 C9 -1.9(3) . .
O1 Ni1 N2 C9 94.2(3) . .
Cl2 Ni1 N2 C9 177.7(3) 3_655 .
Cl1 Ni1 N2 C9 -89.0(3) . .
Cl2 Ni1 N2 C9 54.0(6) . .
N1 Ni1 N2 C10 -175.5(3) . .
O1 Ni1 N2 C10 -79.4(3) . .
Cl2 Ni1 N2 C10 4.1(3) 3_655 .
Cl1 Ni1 N2 C10 97.4(3) . .
Cl2 Ni1 N2 C10 -119.6(5) . .
N2 Ni1 N1 C1 -175.3(4) . .
O1 Ni1 N1 C1 97.5(4) . .
Cl2 Ni1 N1 C1 -179(47) 3_655 .
Cl1 Ni1 N1 C1 -74.8(4) . .
Cl2 Ni1 N1 C1 13.9(4) . .
N2 Ni1 N1 C5 -0.4(3) . .
O1 Ni1 N1 C5 -87.6(3) . .
Cl2 Ni1 N1 C5 -4.4(13) 3_655 .
Cl1 Ni1 N1 C5 100.1(3) . .
Cl2 Ni1 N1 C5 -171.3(3) . .
C1 N1 C5 C4 -1.5(6) . .
Ni1 N1 C5 C4 -176.9(3) . .
C1 N1 C5 C9 177.9(4) . .
Ni1 N1 C5 C9 2.5(5) . .
C10 N2 C9 C5 177.8(3) . .
Ni1 N2 C9 C5 3.8(5) . .
C10 N2 C9 C8 -3.8(6) . .
Ni1 N2 C9 C8 -177.8(3) . .
N1 C5 C9 N2 -4.3(5) . .
C4 C5 C9 N2 175.1(4) . .
N1 C5 C9 C8 177.2(4) . .
C4 C5 C9 C8 -3.5(6) . .
C14 C13 C12 C11 0.1(6) . .
C17 C13 C12 C11 179.2(4) . .
C5 N1 C1 C2 0.1(7) . .
Ni1 N1 C1 C2 174.8(4) . .
C13 C12 C11 C10 -1.4(6) . .
C13 C12 C11 C16 -180.0(4) . .
C12 C13 C14 C15 0.1(6) . .
C17 C13 C14 C15 -179.0(4) . .
C10 C15 C14 C13 1.0(6) . .
C18 C15 C14 C13 -176.6(4) . .
C10 C15 C18 C25 153.5(4) . .
C14 C15 C18 C25 -28.9(5) . .
C10 C15 C18 C19 -78.1(4) . .
C14 C15 C18 C19 99.5(4) . .
C20 C19 C18 C15 131.2(4) . .
C24 C19 C18 C15 -49.7(5) . .
C20 C19 C18 C25 -99.5(4) . .
C24 C19 C18 C25 79.6(5) . .
N1 C5 C4 C3 1.3(7) . .
C9 C5 C4 C3 -178.0(4) . .
N1 C5 C4 C6 -176.9(4) . .
C9 C5 C4 C6 3.8(7) . .
N2 C9 C8 C7 154.2(4) . .
C5 C9 C8 C7 -27.4(6) . .
C5 C4 C6 C7 26.1(7) . .
C3 C4 C6 C7 -152.1(5) . .
C29 C30 C25 C26 0.4(7) . .
C29 C30 C25 C18 -177.4(4) . .
C15 C18 C25 C26 95.1(5) . .
C19 C18 C25 C26 -32.4(5) . .
C15 C18 C25 C30 -87.2(4) . .
C19 C18 C25 C30 145.2(4) . .
C20 C19 C24 C23 1.5(7) . .
C18 C19 C24 C23 -177.6(4) . .
C9 C8 C7 C6 56.7(5) . .
C4 C6 C7 C8 -55.2(6) . .
C25 C30 C29 C28 1.2(8) . .
C19 C24 C23 C22 0.1(8) . .
C26 C27 C28 C29 4.1(8) . .
C30 C29 C28 C27 -3.5(8) . .
C5 C4 C3 C2 0.2(7) . .
C6 C4 C3 C2 178.4(5) . .
C4 C3 C2 C1 -1.5(8) . .
N1 C1 C2 C3 1.4(8) . .
C22 C21 C20 C19 -0.4(8) . .
C24 C19 C20 C21 -1.3(7) . .
C18 C19 C20 C21 177.7(4) . .
C24 C23 C22 C21 -1.8(8) . .
C20 C21 C22 C23 1.9(8) . .
C14 C15 C10 C11 -2.4(6) . .
C18 C15 C10 C11 175.3(3) . .
C14 C15 C10 N2 175.7(3) . .
C18 C15 C10 N2 -6.6(5) . .
C12 C11 C10 C15 2.6(6) . .
C16 C11 C10 C15 -178.9(4) . .
C12 C11 C10 N2 -175.5(3) . .
C16 C11 C10 N2 3.0(6) . .
C9 N2 C10 C15 103.8(4) . .
Ni1 N2 C10 C15 -82.9(4) . .
C9 N2 C10 C11 -78.1(5) . .
Ni1 N2 C10 C11 95.2(4) . .
C30 C25 C26 C27 0.2(6) . .
C18 C25 C26 C27 177.9(4) . .
C28 C27 C26 C25 -2.5(7) . .
N1 Ni1 O1 C31 -24.3(3) . .
N2 Ni1 O1 C31 -102.7(3) . .
Cl2 Ni1 O1 C31 161.0(3) 3_655 .
Cl1 Ni1 O1 C31 97.5(6) . .
Cl2 Ni1 O1 C31 70.1(3) . .

loop_
_platon_squeeze_void_nr
_platon_squeeze_void_average_x
_platon_squeeze_void_average_y
_platon_squeeze_void_average_z
_platon_squeeze_void_volume
_platon_squeeze_void_count_electrons
1 0.000 0.500 0.000 475.8 174.1
2 0.035 0.131 0.411 8.6 3.0
3 0.500 0.000 0.500 475.9 174.3
4 0.465 0.631 0.090 8.6 2.3
5 0.535 0.369 0.910 8.9 3.2
6 0.965 0.869 0.590 8.9 2.3
